data_4507742
loop_
_publ_author_name
'Negrier, Ph.'
'Barrio, M.'
'Tamarit, J. Ll.'
'Mondieig, D.'
'Zuriaga, M. J.'
'Perez, S. C.'

_publ_section_title
;
 Conformational Polymorphism: The Missing Phase of
 1,1,2,2-Tetrachloroethane (Cl2HC--CHCl2)
;
_journal_issue 5
_journal_name_full 'Crystal Growth &amp; Design'
_journal_page_first 2143
_journal_paper_doi 10.1021/cg400235b
_journal_volume 13
_journal_year 2013
_chemical_formula_sum 'C2 H2 Cl4'
_chemical_formula_weight 167.85
_space_group_IT_number 14
_symmetry_cell_setting monoclinic
_symmetry_Int_Tables_number 14
_symmetry_space_group_name_Hall '-P 2ybc'
_symmetry_space_group_name_H-M 'P 1 21/c 1'
_audit_creation_date 2012-12-17
_audit_creation_method 'Materials Studio'
_cell_angle_alpha 90.0000
_cell_angle_beta 90.601(11)
_cell_angle_gamma 90.0000
_cell_formula_units_Z 8
_cell_length_a 8.9376(20)
_cell_length_b 10.5525(24)
_cell_length_c 12.3822(28)
_cell_measurement_temperature 150
_cell_volume 1167.8(5)
_diffrn_ambient_temperature 150
_diffrn_measurement_device_type 'Inel CPS120'
_diffrn_radiation_monochromator 'curved quartz'
_diffrn_radiation_source 'fine-focus sealed tube'
_diffrn_radiation_type CuK\a~1~
_diffrn_radiation_wavelength 1.540562
_exptl_crystal_density_diffrn 1.909
_cod_data_source_file cg400235b_si_001.cif
_cod_data_source_block 'global_Rietvel150K'
_cod_original_cell_volume 1167.8(3)
_cod_original_sg_symbol_H-M P21/C
_cod_database_code 4507742

loop_
_symmetry_equiv_pos_as_xyz
x,y,z
-x,y+1/2,-z+1/2
-x,-y,-z
x,-y+1/2,z+1/2

loop_
_atom_site_label
_atom_site_type_symbol
_atom_site_fract_x
_atom_site_fract_y
_atom_site_fract_z
_atom_site_U_iso_or_equiv
_atom_site_adp_type
_atom_site_occupancy
Cl1 Cl 0.20726(81) 0.02793(63) 0.47107(47) 0.05000 Uiso 1.00
Cl2 Cl 0.45887(66) 0.18512(47) 0.42803(40) 0.05000 Uiso 1.00
Cl3 Cl 0.36296(82) 0.17701(65) 0.16717(36) 0.05000 Uiso 1.00
Cl4 Cl 0.41944(59) -0.06361(50) 0.26213(53) 0.05000 Uiso 1.00
C1 C 0.28565(58) 0.13168(46) 0.37588(37) 0.05000 Uiso 1.00
H1 H 0.21088(57) 0.21338(47) 0.36979(51) 0.00000 Uiso 1.00
C2 C 0.29919(59) 0.06842(46) 0.26368(37) 0.05000 Uiso 1.00
H2 H 0.18975(62) 0.03574(47) 0.23719(48) 0.00000 Uiso 1.00
Cl11 Cl 0.71201(77) 0.05901(61) 0.02166(47) 0.05000 Uiso 1.00
Cl12 Cl 0.98841(64) 0.17980(48) 0.07505(46) 0.05000 Uiso 1.00
Cl13 Cl 0.86576(90) 0.19782(67) 0.33191(39) 0.05000 Uiso 1.00
Cl14 Cl 0.88857(64) -0.05200(52) 0.24488(51) 0.05000 Uiso 1.00
C11 C 0.80407(58) 0.15389(46) 0.11876(38) 0.05000 Uiso 1.00
H11 H 0.74693(57) 0.24532(47) 0.11892(50) 0.00000 Uiso 1.00
C12 C 0.79497(63) 0.09409(49) 0.23295(38) 0.05000 Uiso 1.00
H12 H 0.67869(67) 0.07775(49) 0.25195(51) 0.00000 Uiso 1.00

loop_
_geom_angle_atom_site_label_1
_geom_angle_atom_site_label_2
_geom_angle_atom_site_label_3
_geom_angle
_geom_angle_publ_flag
Cl1 C1 Cl2 107.9(4) yes
Cl1 C1 C2 111.6(4) yes
Cl2 C1 C2 113.0(4) yes
Cl3 C2 Cl4 107.9(4) yes
Cl3 C2 C1 111.0(4) yes
Cl4 C2 C1 113.9(4) yes
Cl1 C1 H1 106.8(5) no
Cl2 C1 H1 107.9(5) no
C2 C1 H1 109.4(5) no
Cl3 C2 H2 107.5(5) no
Cl4 C2 H2 107.1(5) no
C1 C2 H2 109.3(5) no
Cl11 C11 Cl12 108.1(4) yes
Cl11 C11 C12 111.2(4) yes
Cl12 C11 C12 113.7(4) yes
Cl13 C12 Cl14 108.7(4) yes
Cl13 C12 C11 111.1(4) yes
Cl14 C12 C11 113.8(4) yes
Cl11 C11 H11 106.7(5) no
Cl12 C11 H11 107.6(5) no
C12 C11 H11 109.2(5) no
Cl13 C12 H12 106.7(5) no
Cl14 C12 H12 107.4(5) no
C11 C12 H12 108.8(5) no

loop_
_geom_bond_atom_site_label_1
_geom_bond_atom_site_label_2
_geom_bond_distance
_geom_bond_publ_flag
Cl1 C1 1.760(8) yes
Cl2 C1 1.763(8) yes
Cl3 C2 1.755(8) yes
Cl4 C2 1.759(8) yes
Cl11 C11 1.762(8) yes
Cl12 C11 1.761(8) yes
Cl13 C12 1.755(8) yes
Cl14 C12 1.760(8) yes
C1 C2 1.547(7) no
C1 H1 1.093(8) no
C2 H2 1.085(8) no
C11 C12 1.551(7) no
C11 H11 1.092(7) no
C12 H12 1.082(8) no

loop_
_geom_contact_atom_site_label_1
_geom_contact_atom_site_label_2
_geom_contact_distance
_geom_contact_site_symmetry_2
_geom_contact_publ_flag
Cl1 Cl4 3.365(9) . no
Cl1 Cl13 3.476(9) 3_656 no
Cl1 Cl14 3.637(9) 3_656 no
Cl2 Cl3 3.333(7) . no
Cl2 Cl4 3.349(8) . no
Cl2 Cl3 3.417(8) 4_555 no
Cl3 Cl2 3.333(7) . no
Cl3 Cl12 3.526(9) 1_455 no
Cl3 Cl4 3.465(9) 2_655 no
Cl3 Cl11 3.477(9) 3_655 no
Cl3 Cl2 3.417(8) 4_554 no
Cl4 Cl1 3.365(9) . no
Cl4 Cl2 3.349(8) . no
Cl4 Cl11 3.694(9) 3_655 no
Cl4 Cl3 3.465(9) 2_645 no
Cl11 Cl3 3.477(9) 3_655 no
Cl11 Cl4 3.694(9) 3_655 no
Cl11 Cl14 3.378(9) . no
Cl12 Cl13 3.445(8) 4_554 no
Cl12 Cl14 3.353(8) . no
Cl12 Cl3 3.526(9) 1_655 no
Cl12 Cl13 3.379(8) . no
Cl13 Cl12 3.379(8) . no
Cl13 Cl1 3.476(9) 3_656 no
Cl13 Cl12 3.445(8) 4_555 no
Cl13 Cl14 3.569(9) 2_755 no
Cl14 Cl12 3.353(8) . no
Cl14 Cl11 3.378(9) . no
Cl14 Cl13 3.569(9) 2_745 no
Cl14 Cl1 3.637(9) 3_656 no
Cl4 H12 2.760(8) . no
Cl4 H11 2.914(8) 2_645 no
Cl12 H2 3.083(8) 1_655 no
Cl13 H1 3.120(10) 1_655 no
Cl14 H2 2.849(8) 1_655 no
Cl14 H1 2.985(8) 2_645 no
H1 Cl14 2.985(8) 2_655 no
H1 Cl13 3.120(10) 1_455 no
H2 Cl12 3.083(8) 1_455 no
H2 Cl14 2.849(8) 1_455 no
H11 Cl4 2.914(8) 2_655 no
H12 Cl4 2.760(8) . no

loop_
_geom_hbond_atom_site_label_D
_geom_hbond_atom_site_label_H
_geom_hbond_atom_site_label_A
_geom_hbond_distance_DH
_geom_hbond_distance_HA
_geom_hbond_distance_DA
_geom_hbond_angle_DHA
_geom_hbond_publ_flag
C12 H12 Cl4 1.082(8) 2.760(8) 3.768(8) 154.8(5) yes

loop_
_geom_torsion_atom_site_label_1
_geom_torsion_atom_site_label_2
_geom_torsion_atom_site_label_3
_geom_torsion_atom_site_label_4
_geom_torsion
_geom_torsion_publ_flag
Cl1 C1 C2 Cl3 175.1(4) no
Cl1 C1 C2 Cl4 -62.9(5) no
Cl2 C1 C2 Cl3 -63.1(5) no
Cl2 C1 C2 Cl4 58.9(5) no
Cl11 C11 C12 Cl13 -172.6(5) no
Cl11 C11 C12 Cl14 64.4(5) no
Cl12 C11 C12 Cl13 65.2(6) no
Cl12 C11 C12 Cl14 -57.9(5) no
